data_7129830
loop_
_publ_author_name
'Wang, Xiaomei'
'Liu, Cheng'
'Wang, Ming'
'Zhou, Xinhui'
'You, Yujian'
'Xiao, Hongping'

_publ_section_title
;
 A selective fluorescence turn-on sensing coordination polymer for
 antibiotic aztreonam.
;
_journal_issue 29
_journal_name_full 'Chemical communications (Cambridge, England)'
_journal_page_first 4667
_journal_page_last 4670
_journal_paper_doi 10.1039/d2cc00007e
_journal_volume 58
_journal_year 2022
_chemical_formula_sum 'C29 H27 N2 O8 Tb'
_chemical_formula_weight 690.44
_space_group_crystal_system triclinic
_space_group_IT_number 2
_space_group_name_Hall '-P 1'
_space_group_name_H-M_alt 'P -1'
_atom_sites_solution_hydrogens mixed
_audit_creation_method SHELXL-2014/7
_audit_update_record
;
2021-12-29 deposited with the CCDC.	2022-03-14 downloaded from the CCDC.
;
_cell_angle_alpha 73.416(10)
_cell_angle_beta 78.485(10)
_cell_angle_gamma 66.927(9)
_cell_formula_units_Z 2
_cell_length_a 9.397(4)
_cell_length_b 10.471(5)
_cell_length_c 15.004(7)
_cell_measurement_reflns_used 2416
_cell_measurement_temperature 100(2)
_cell_measurement_theta_max 21.8
_cell_measurement_theta_min 1.9
_cell_volume 1295.3(10)
_computing_cell_refinement SMART
_computing_data_collection 'SMART (Bruker, 2008)'
_computing_data_reduction 'SAINT (Bruker, 2008)'
_computing_molecular_graphics 'SHELXTL (Bruker, 2008)'
_computing_publication_material 'SHELXTL (Bruker, 2008)'
_computing_structure_refinement 'SHELXL-2014/7 (Sheldrick, 2014)'
_computing_structure_solution 'SHELXTL (Bruker, 2008)'
_diffrn_ambient_temperature 100(2)
_diffrn_measured_fraction_theta_full 0.989
_diffrn_measured_fraction_theta_max 0.984
_diffrn_measurement_device_type 'Bruker Smart Apex CCD'
_diffrn_measurement_method 'phi and omega scans'
_diffrn_radiation_type MoK\a
_diffrn_radiation_wavelength 0.71073
_diffrn_reflns_av_R_equivalents 0.0294
_diffrn_reflns_av_unetI/netI 0.0438
_diffrn_reflns_Laue_measured_fraction_full 0.989
_diffrn_reflns_Laue_measured_fraction_max 0.984
_diffrn_reflns_limit_h_max 11
_diffrn_reflns_limit_h_min -11
_diffrn_reflns_limit_k_max 13
_diffrn_reflns_limit_k_min -11
_diffrn_reflns_limit_l_max 18
_diffrn_reflns_limit_l_min -18
_diffrn_reflns_number 9582
_diffrn_reflns_point_group_measured_fraction_full 0.989
_diffrn_reflns_point_group_measured_fraction_max 0.984
_diffrn_reflns_theta_full 25.242
_diffrn_reflns_theta_max 26.500
_diffrn_reflns_theta_min 2.172
_diffrn_source 'fine-focus sealed tube'
_exptl_absorpt_coefficient_mu 2.787
_exptl_absorpt_process_details 'SADABS; Bruker, 2008'
_exptl_crystal_colour colorless
_exptl_crystal_density_diffrn 1.770
_exptl_crystal_description block
_exptl_crystal_F_000 688
_exptl_crystal_size_max 0.130
_exptl_crystal_size_mid 0.120
_exptl_crystal_size_min 0.110
_refine_diff_density_max 1.687
_refine_diff_density_min -2.340
_refine_diff_density_rms 0.201
_refine_ls_extinction_coef 0.0100(19)
_refine_ls_extinction_expression Fc^*^=kFc[1+0.001xFc^2^\l^3^/sin(2\q)]^-1/4^
_refine_ls_extinction_method 'SHELXL-2014/7 (Sheldrick 2014'
_refine_ls_goodness_of_fit_ref 1.371
_refine_ls_hydrogen_treatment constr
_refine_ls_matrix_type full
_refine_ls_number_parameters 362
_refine_ls_number_reflns 5286
_refine_ls_number_restraints 678
_refine_ls_restrained_S_all 1.469
_refine_ls_R_factor_all 0.0453
_refine_ls_R_factor_gt 0.0446
_refine_ls_shift/su_max 0.005
_refine_ls_shift/su_mean 0.000
_refine_ls_structure_factor_coef Fsqd
_refine_ls_weighting_details 'w=1/[\s^2^(Fo^2^)+(0.1000P)^2^+0.0100P] where P=(Fo^2^+2Fc^2^)/3'
_refine_ls_weighting_scheme calc
_refine_ls_wR_factor_gt 0.1520
_refine_ls_wR_factor_ref 0.1533
_reflns_Friedel_coverage 0.000
_reflns_number_gt 5161
_reflns_number_total 5286
_reflns_threshold_expression 'I > 2\s(I)'
_cod_data_source_file d2cc00007e2.cif
_cod_data_source_block 1
_cod_depositor_comments 'Adding full bibliography for 7129830.cif.'
_cod_database_code 7129830
_shelx_shelxl_version_number 2014/7
_shelx_space_group_comment
;
The symmetry employed for this shelxl refinement is uniquely defined
by the following loop, which should always be used as a source of
symmetry information in preference to the above space-group names.
They are only intended as comments.
;
_shelx_estimated_absorpt_t_min 0.713
_shelx_estimated_absorpt_t_max 0.749

loop_
_space_group_symop_operation_xyz
'x, y, z'
'-x, -y, -z'

loop_
_atom_site_label
_atom_site_type_symbol
_atom_site_fract_x
_atom_site_fract_y
_atom_site_fract_z
_atom_site_U_iso_or_equiv
_atom_site_adp_type
_atom_site_occupancy
_atom_site_site_symmetry_order
_atom_site_calc_flag
_atom_site_refinement_flags_posn
_atom_site_refinement_flags_adp
_atom_site_refinement_flags_occupancy
_atom_site_disorder_assembly
_atom_site_disorder_group
Tb1 Tb 0.31263(2) 0.63003(2) 1.13962(2) 0.01291(16) Uani 1 1 d . . . . .
C1 C 0.3534(6) 0.6584(6) 0.9086(4) 0.0199(8) Uani 1 1 d . U . . .
C2 C 0.2929(6) 0.7965(5) 0.8370(4) 0.0177(8) Uani 1 1 d . U . . .
C3 C 0.1546(6) 0.9046(6) 0.8586(3) 0.0156(8) Uani 1 1 d . U . . .
H3 H 0.0999 0.8926 0.9191 0.019 Uiso 1 1 calc R U . . .
C4 C 0.0982(6) 1.0290(5) 0.7912(4) 0.0174(8) Uani 1 1 d . U . . .
C5 C -0.0486(6) 1.1445(6) 0.8134(4) 0.0201(9) Uani 1 1 d . U . . .
C6 C 0.1823(6) 1.0488(5) 0.7031(4) 0.0209(8) Uani 1 1 d . U . . .
H6 H 0.1437 1.1351 0.6577 0.025 Uiso 1 1 calc R U . . .
C7 C 0.3740(5) 0.8174(5) 0.7492(4) 0.0192(8) Uani 1 1 d . U . . .
H7 H 0.4678 0.7438 0.7349 0.023 Uiso 1 1 calc R U . . .
C8 C 0.3214(6) 0.9436(5) 0.6814(3) 0.0202(8) Uani 1 1 d . U . . .
C9 C 0.4131(5) 0.9695(5) 0.5881(3) 0.0198(8) Uani 1 1 d . U . . .
C10 C 0.3660(6) 0.9662(5) 0.5070(4) 0.0222(8) Uani 1 1 d . U . . .
C11 C 0.2333(7) 0.9284(6) 0.5084(4) 0.0281(9) Uani 1 1 d . U . . .
H11 H 0.1739 0.9090 0.5663 0.034 Uiso 1 1 calc R U . . .
C12 C 0.1914(7) 0.9199(7) 0.4307(4) 0.0321(10) Uani 1 1 d . U . . .
H12 H 0.1050 0.8922 0.4345 0.039 Uiso 1 1 calc R U . . .
C13 C 0.2753(7) 0.9517(7) 0.3426(4) 0.0319(10) Uani 1 1 d . U . . .
H13 H 0.2449 0.9459 0.2876 0.038 Uiso 1 1 calc R U . . .
C14 C 0.4008(7) 0.9911(6) 0.3375(4) 0.0295(10) Uani 1 1 d . U . . .
H14 H 0.4539 1.0150 0.2779 0.035 Uiso 1 1 calc R U . . .
C15 C 0.4528(6) 0.9973(6) 0.4161(4) 0.0244(9) Uani 1 1 d . U . . .
C16 C 0.4204(9) 0.5526(8) 1.3122(5) 0.0382(11) Uani 1 1 d . U . . .
C17 C 0.4607(7) 0.5241(7) 1.4095(4) 0.0349(12) Uani 1 1 d . U . . .
C18 C 0.5336(8) 0.6072(7) 1.4299(5) 0.0385(12) Uani 1 1 d . U . . .
H18 H 0.5562 0.6804 1.3819 0.046 Uiso 1 1 calc R U . . .
C19 C 0.5719(8) 0.5820(7) 1.5197(5) 0.0371(12) Uani 1 1 d . U . . .
H19 H 0.6208 0.6379 1.5327 0.045 Uiso 1 1 calc R U . . .
C20 C 0.0821(12) 0.4414(11) 1.2340(8) 0.0691(16) Uani 1 1 d . U . . .
C21 C 0.0995(14) 0.3877(13) 1.3348(8) 0.0864(17) Uani 1 1 d D U . . .
H21A H 0.0873 0.4673 1.3623 0.104 Uiso 1 1 calc R U . . .
H21B H 0.2050 0.3156 1.3441 0.104 Uiso 1 1 calc R U . . .
C22 C -0.0179(14) 0.3230(14) 1.3826(8) 0.0896(19) Uani 1 1 d D U . . .
H22A H 0.0330 0.2222 1.4145 0.107 Uiso 1 1 calc R U . . .
H22B H -0.0873 0.3756 1.4295 0.107 Uiso 1 1 calc R U . . .
C23 C -0.1026(14) 0.3326(15) 1.3118(8) 0.0875(19) Uani 1 1 d D U . . .
H23A H -0.0792 0.2380 1.2995 0.105 Uiso 1 1 calc R U . . .
H23B H -0.2160 0.3773 1.3271 0.105 Uiso 1 1 calc R U . . .
C24 C -0.1420(14) 0.4922(13) 1.1611(8) 0.090(2) Uani 1 1 d D U . . .
H24A H -0.1219 0.5784 1.1245 0.136 Uiso 1 1 d R U . . .
H24B H -0.2482 0.5189 1.1920 0.136 Uiso 1 1 d R U . . .
H24C H -0.1297 0.4307 1.1195 0.136 Uiso 1 1 d R U . . .
C25 C 0.5899(10) 0.7740(10) 1.0177(7) 0.0583(13) Uani 1 1 d . U . . .
C26 C 0.6828(11) 0.7485(11) 0.9290(7) 0.0660(13) Uani 1 1 d . U . . .
H26A H 0.6169 0.7958 0.8765 0.079 Uiso 1 1 calc R U . . .
H26B H 0.7297 0.6450 0.9313 0.079 Uiso 1 1 calc R U . . .
C27 C 0.8087(14) 0.8109(12) 0.9166(7) 0.0795(16) Uani 1 1 d D U . . .
H27A H 0.9110 0.7411 0.8997 0.095 Uiso 1 1 calc R U . . .
H27B H 0.7875 0.8981 0.8655 0.095 Uiso 1 1 calc R U . . .
C28 C 0.8117(12) 0.8453(12) 1.0028(7) 0.0714(15) Uani 1 1 d D U . . .
H28A H 0.8995 0.7755 1.0384 0.086 Uiso 1 1 calc R U . . .
H28B H 0.8099 0.9434 0.9936 0.086 Uiso 1 1 calc R U . . .
C29 C 0.5980(13) 0.8935(12) 1.1354(8) 0.0787(17) Uani 1 1 d . U . . .
H29A H 0.4935 0.8901 1.1562 0.118 Uiso 1 1 d R U . . .
H29B H 0.5934 0.9920 1.1233 0.118 Uiso 1 1 d R U . . .
H29C H 0.6671 0.8332 1.1842 0.118 Uiso 1 1 d R U . . .
N1 N -0.0455(11) 0.4200(10) 1.2370(7) 0.0668(19) Uani 1 1 d D U . . .
N2 N 0.6688(12) 0.8309(12) 1.0419(8) 0.070(2) Uani 1 1 d . U . . .
O1 O 0.2743(4) 0.6444(4) 0.9875(2) 0.0171(7) Uani 1 1 d . . . . .
O2 O 0.4759(5) 0.5655(4) 0.8854(3) 0.0255(9) Uani 1 1 d . . . . .
O3 O -0.1171(5) 1.1356(4) 0.8955(3) 0.0323(9) Uani 1 1 d . . . . .
O4 O -0.1072(7) 1.2494(6) 0.7495(3) 0.0624(19) Uani 1 1 d . . . . .
O5 O 0.4564(6) 0.6444(6) 1.2484(3) 0.0474(12) Uani 1 1 d . . . . .
O6 O 0.3497(5) 0.4819(4) 1.2992(3) 0.0286(8) Uani 1 1 d . . . . .
O7 O 0.1361(6) 0.5138(7) 1.1664(4) 0.0550(14) Uani 1 1 d . U . . .
O8 O 0.4668(5) 0.7625(5) 1.0505(3) 0.0325(9) Uani 1 1 d . U . . .

loop_
_atom_site_aniso_label
_atom_site_aniso_U_11
_atom_site_aniso_U_22
_atom_site_aniso_U_33
_atom_site_aniso_U_23
_atom_site_aniso_U_13
_atom_site_aniso_U_12
Tb1 0.0114(2) 0.0115(2) 0.0095(2) -0.00002(12) -0.00003(11) 0.00035(12)
C1 0.0199(17) 0.0236(17) 0.0180(18) -0.0082(15) -0.0013(15) -0.0075(15)
C2 0.0148(15) 0.0175(16) 0.0219(17) -0.0083(14) 0.0012(14) -0.0058(13)
C3 0.0144(15) 0.0128(15) 0.0170(18) -0.0042(13) 0.0038(14) -0.0043(14)
C4 0.0145(16) 0.0152(16) 0.0176(17) -0.0035(14) 0.0021(14) -0.0021(14)
C5 0.0167(19) 0.0180(19) 0.019(2) -0.0009(16) -0.0003(16) -0.0026(16)
C6 0.0187(16) 0.0183(16) 0.0191(17) -0.0015(14) 0.0042(14) -0.0045(14)
C7 0.0171(15) 0.0187(16) 0.0202(17) -0.0044(14) 0.0022(14) -0.0067(13)
C8 0.0182(15) 0.0199(15) 0.0188(16) -0.0038(14) 0.0032(14) -0.0058(13)
C9 0.0162(15) 0.0195(15) 0.0189(16) -0.0027(13) 0.0053(13) -0.0060(13)
C10 0.0217(17) 0.0195(17) 0.0202(18) -0.0048(14) 0.0053(15) -0.0054(15)
C11 0.0246(17) 0.0269(18) 0.0251(18) -0.0013(16) 0.0056(16) -0.0083(15)
C12 0.0282(19) 0.036(2) 0.031(2) -0.0043(18) 0.0021(17) -0.0143(17)
C13 0.029(2) 0.040(2) 0.026(2) -0.0069(18) 0.0012(18) -0.0147(18)
C14 0.028(2) 0.034(2) 0.023(2) -0.0011(17) 0.0047(17) -0.0143(17)
C15 0.0224(18) 0.0223(18) 0.0219(19) -0.0039(15) 0.0062(16) -0.0059(15)
C16 0.046(2) 0.042(2) 0.029(2) -0.008(2) -0.010(2) -0.015(2)
C17 0.039(3) 0.039(3) 0.023(2) -0.007(2) -0.010(2) -0.007(2)
C18 0.050(3) 0.041(3) 0.026(3) -0.002(2) -0.010(2) -0.019(2)
C19 0.047(3) 0.037(3) 0.029(3) -0.009(2) -0.011(2) -0.014(2)
C20 0.071(3) 0.072(3) 0.069(3) -0.005(2) -0.003(2) -0.039(2)
C21 0.086(3) 0.088(3) 0.074(3) -0.006(3) -0.005(2) -0.030(2)
C22 0.089(2) 0.089(2) 0.089(2) -0.0180(10) -0.0062(10) -0.0326(11)
C23 0.083(3) 0.091(3) 0.088(3) -0.007(3) 0.006(3) -0.046(3)
C24 0.088(2) 0.091(3) 0.093(2) -0.0149(17) -0.0103(17) -0.0352(17)
C25 0.047(2) 0.067(3) 0.058(3) -0.006(2) -0.004(2) -0.022(2)
C26 0.056(2) 0.069(2) 0.060(2) -0.009(2) 0.001(2) -0.016(2)
C27 0.0778(18) 0.0802(18) 0.0796(18) -0.0172(10) -0.0057(10) -0.0290(11)
C28 0.062(3) 0.077(3) 0.078(3) -0.009(3) -0.004(2) -0.034(2)
C29 0.077(2) 0.079(2) 0.078(2) -0.0150(16) -0.0073(16) -0.0274(16)
N1 0.060(5) 0.053(5) 0.092(4) -0.010(4) 0.006(3) -0.037(4)
N2 0.062(5) 0.077(6) 0.084(5) -0.004(4) -0.006(4) -0.047(5)
O1 0.0173(16) 0.0150(16) 0.0117(17) 0.0011(13) -0.0021(13) -0.0008(13)
O2 0.0212(19) 0.0190(18) 0.017(2) -0.0028(15) -0.0005(15) 0.0110(15)
O3 0.032(2) 0.0191(18) 0.019(2) 0.0025(15) 0.0129(17) 0.0065(15)
O4 0.055(3) 0.046(3) 0.023(3) 0.010(2) 0.011(2) 0.028(2)
O5 0.061(3) 0.068(3) 0.026(2) -0.005(2) -0.011(2) -0.039(3)
O6 0.035(2) 0.0253(19) 0.021(2) -0.0071(16) -0.0046(16) -0.0042(17)
O7 0.061(3) 0.080(4) 0.046(3) -0.001(3) -0.007(2) -0.056(3)
O8 0.035(2) 0.039(2) 0.027(2) -0.0016(18) -0.0007(16) -0.0219(19)

loop_
_atom_type_symbol
_atom_type_description
_atom_type_scat_dispersion_real
_atom_type_scat_dispersion_imag
_atom_type_scat_source
C C 0.0033 0.0016 'International Tables Vol C Tables 4.2.6.8 and 6.1.1.4'
H H 0.0000 0.0000 'International Tables Vol C Tables 4.2.6.8 and 6.1.1.4'
N N 0.0061 0.0033 'International Tables Vol C Tables 4.2.6.8 and 6.1.1.4'
O O 0.0106 0.0060 'International Tables Vol C Tables 4.2.6.8 and 6.1.1.4'
Tb Tb -0.1723 4.1537 'International Tables Vol C Tables 4.2.6.8 and 6.1.1.4'

loop_
_geom_angle_atom_site_label_1
_geom_angle_atom_site_label_2
_geom_angle_atom_site_label_3
_geom_angle
_geom_angle_site_symmetry_1
_geom_angle_site_symmetry_3
_geom_angle_publ_flag
O2 Tb1 O7 94.2(2) 2_667 . ?
O2 Tb1 O1 82.72(13) 2_667 . ?
O7 Tb1 O1 78.23(16) . . ?
O2 Tb1 O8 85.18(16) 2_667 . ?
O7 Tb1 O8 156.5(2) . . ?
O1 Tb1 O8 78.42(14) . . ?
O2 Tb1 O5 86.07(18) 2_667 . ?
O7 Tb1 O5 128.91(18) . . ?
O1 Tb1 O5 151.44(15) . . ?
O8 Tb1 O5 74.51(16) . . ?
O2 Tb1 O3 158.44(15) 2_667 2_577 ?
O7 Tb1 O3 93.9(2) . 2_577 ?
O1 Tb1 O3 79.42(14) . 2_577 ?
O8 Tb1 O3 79.50(15) . 2_577 ?
O5 Tb1 O3 104.13(18) . 2_577 ?
O2 Tb1 O6 77.96(14) 2_667 . ?
O7 Tb1 O6 76.49(17) . . ?
O1 Tb1 O6 146.73(12) . . ?
O8 Tb1 O6 125.93(14) . . ?
O5 Tb1 O6 53.57(16) . . ?
O3 Tb1 O6 123.42(13) 2_577 . ?
O2 Tb1 O4 148.49(15) 2_667 2_577 ?
O7 Tb1 O4 77.0(2) . 2_577 ?
O1 Tb1 O4 123.68(17) . 2_577 ?
O8 Tb1 O4 114.7(2) . 2_577 ?
O5 Tb1 O4 76.9(2) . 2_577 ?
O3 Tb1 O4 53.05(14) 2_577 2_577 ?
O6 Tb1 O4 70.58(14) . 2_577 ?
O2 Tb1 C16 82.86(19) 2_667 . ?
O7 Tb1 C16 102.4(2) . . ?
O1 Tb1 C16 165.57(18) . . ?
O8 Tb1 C16 100.81(18) . . ?
O5 Tb1 C16 26.85(18) . . ?
O3 Tb1 C16 114.76(18) 2_577 . ?
O6 Tb1 C16 26.84(17) . . ?
O4 Tb1 C16 69.9(2) 2_577 . ?
O2 Tb1 C5 174.81(15) 2_667 2_577 ?
O7 Tb1 C5 83.3(2) . 2_577 ?
O1 Tb1 C5 101.16(14) . 2_577 ?
O8 Tb1 C5 98.92(16) . 2_577 ?
O5 Tb1 C5 91.95(18) . 2_577 ?
O3 Tb1 C5 26.72(15) 2_577 2_577 ?
O6 Tb1 C5 97.01(15) . 2_577 ?
O4 Tb1 C5 26.44(16) 2_577 2_577 ?
C16 Tb1 C5 93.21(19) . 2_577 ?
O2 C1 O1 124.7(5) . . ?
O2 C1 C2 117.5(5) . . ?
O1 C1 C2 117.7(5) . . ?
C7 C2 C3 119.5(5) . . ?
C7 C2 C1 120.3(4) . . ?
C3 C2 C1 120.2(4) . . ?
C4 C3 C2 119.5(4) . . ?
C4 C3 H3 120.2 . . ?
C2 C3 H3 120.2 . . ?
C3 C4 C6 120.2(5) . . ?
C3 C4 C5 120.0(5) . . ?
C6 C4 C5 119.7(5) . . ?
O4 C5 O3 119.8(5) . . ?
O4 C5 C4 119.4(5) . . ?
O3 C5 C4 120.8(5) . . ?
O4 C5 Tb1 61.5(3) . 2_577 ?
O3 C5 Tb1 58.7(3) . 2_577 ?
C4 C5 Tb1 175.8(4) . 2_577 ?
C8 C6 C4 120.8(5) . . ?
C8 C6 H6 119.6 . . ?
C4 C6 H6 119.6 . . ?
C2 C7 C8 121.7(4) . . ?
C2 C7 H7 119.1 . . ?
C8 C7 H7 119.1 . . ?
C6 C8 C7 118.2(4) . . ?
C6 C8 C9 120.0(4) . . ?
C7 C8 C9 121.8(4) . . ?
C10 C9 C15 120.2(4) . 2_676 ?
C10 C9 C8 121.4(4) . . ?
C15 C9 C8 118.4(5) 2_676 . ?
C9 C10 C11 122.0(5) . . ?
C9 C10 C15 120.9(5) . . ?
C11 C10 C15 117.1(5) . . ?
C12 C11 C10 122.0(5) . . ?
C12 C11 H11 119.0 . . ?
C10 C11 H11 119.0 . . ?
C11 C12 C13 120.5(5) . . ?
C11 C12 H12 119.8 . . ?
C13 C12 H12 119.8 . . ?
C14 C13 C12 119.6(6) . . ?
C14 C13 H13 120.2 . . ?
C12 C13 H13 120.2 . . ?
C13 C14 C15 122.5(5) . . ?
C13 C14 H14 118.7 . . ?
C15 C14 H14 118.7 . . ?
C14 C15 C9 122.8(5) . 2_676 ?
C14 C15 C10 118.2(5) . . ?
C9 C15 C10 119.0(5) 2_676 . ?
O6 C16 O5 122.6(6) . . ?
O6 C16 C17 117.0(6) . . ?
O5 C16 C17 120.4(6) . . ?
O6 C16 Tb1 63.2(3) . . ?
O5 C16 Tb1 59.8(3) . . ?
C17 C16 Tb1 172.9(5) . . ?
C19 C17 C18 119.2(6) 2_668 . ?
C19 C17 C16 121.2(6) 2_668 . ?
C18 C17 C16 119.6(6) . . ?
C19 C18 C17 120.3(6) . . ?
C19 C18 H18 119.8 . . ?
C17 C18 H18 119.8 . . ?
C17 C19 C18 120.4(6) 2_668 . ?
C17 C19 H19 119.8 2_668 . ?
C18 C19 H19 119.8 . . ?
O7 C20 N1 124.4(10) . . ?
O7 C20 C21 137.2(10) . . ?
N1 C20 C21 96.6(9) . . ?
C20 C21 C22 110.7(10) . . ?
C20 C21 H21A 109.5 . . ?
C22 C21 H21A 109.5 . . ?
C20 C21 H21B 109.5 . . ?
C22 C21 H21B 109.5 . . ?
H21A C21 H21B 108.1 . . ?
C23 C22 C21 105.6(10) . . ?
C23 C22 H22A 110.6 . . ?
C21 C22 H22A 110.6 . . ?
C23 C22 H22B 110.6 . . ?
C21 C22 H22B 110.6 . . ?
H22A C22 H22B 108.7 . . ?
N1 C23 C22 100.2(9) . . ?
N1 C23 H23A 111.7 . . ?
C22 C23 H23A 111.7 . . ?
N1 C23 H23B 111.7 . . ?
C22 C23 H23B 111.7 . . ?
H23A C23 H23B 109.5 . . ?
N1 C24 H24A 111.4 . . ?
N1 C24 H24B 104.2 . . ?
H24A C24 H24B 109.5 . . ?
N1 C24 H24C 112.7 . . ?
H24A C24 H24C 109.5 . . ?
H24B C24 H24C 109.5 . . ?
O8 C25 N2 130.8(10) . . ?
O8 C25 C26 130.7(9) . . ?
N2 C25 C26 97.9(8) . . ?
C25 C26 C27 106.2(8) . . ?
C25 C26 H26A 110.5 . . ?
C27 C26 H26A 110.5 . . ?
C25 C26 H26B 110.5 . . ?
C27 C26 H26B 110.5 . . ?
H26A C26 H26B 108.7 . . ?
C28 C27 C26 109.3(9) . . ?
C28 C27 H27A 109.8 . . ?
C26 C27 H27A 109.8 . . ?
C28 C27 H27B 109.8 . . ?
C26 C27 H27B 109.8 . . ?
H27A C27 H27B 108.3 . . ?
N2 C28 C27 93.8(9) . . ?
N2 C28 H28A 113.0 . . ?
C27 C28 H28A 113.0 . . ?
N2 C28 H28B 113.0 . . ?
C27 C28 H28B 113.0 . . ?
H28A C28 H28B 110.4 . . ?
N2 C29 H29A 110.3 . . ?
N2 C29 H29B 110.6 . . ?
H29A C29 H29B 109.5 . . ?
N2 C29 H29C 107.5 . . ?
H29A C29 H29C 109.5 . . ?
H29B C29 H29C 109.5 . . ?
C20 N1 C23 124.4(10) . . ?
C20 N1 C24 120.3(10) . . ?
C23 N1 C24 115.3(9) . . ?
C25 N2 C28 130.6(11) . . ?
C25 N2 C29 116.0(9) . . ?
C28 N2 C29 113.4(8) . . ?
C1 O1 Tb1 134.5(3) . . ?
C1 O2 Tb1 171.0(4) . 2_667 ?
C5 O3 Tb1 94.6(3) . 2_577 ?
C5 O4 Tb1 92.1(4) . 2_577 ?
C16 O5 Tb1 93.4(4) . . ?
C16 O6 Tb1 90.0(4) . . ?
C20 O7 Tb1 136.7(6) . . ?
C25 O8 Tb1 152.3(6) . . ?

loop_
_geom_bond_atom_site_label_1
_geom_bond_atom_site_label_2
_geom_bond_distance
_geom_bond_site_symmetry_2
_geom_bond_publ_flag
Tb1 O2 2.288(4) 2_667 ?
Tb1 O7 2.331(4) . ?
Tb1 O1 2.335(4) . ?
Tb1 O8 2.356(4) . ?
Tb1 O5 2.386(5) . ?
Tb1 O3 2.406(4) 2_577 ?
Tb1 O6 2.460(4) . ?
Tb1 O4 2.469(4) 2_577 ?
Tb1 C16 2.756(7) . ?
Tb1 C5 2.808(6) 2_577 ?
C1 O2 1.245(7) . ?
C1 O1 1.268(6) . ?
C1 C2 1.511(7) . ?
C2 C7 1.389(7) . ?
C2 C3 1.401(6) . ?
C3 C4 1.386(7) . ?
C3 H3 0.9500 . ?
C4 C6 1.404(7) . ?
C4 C5 1.489(7) . ?
C5 O4 1.251(7) . ?
C5 O3 1.267(7) . ?
C5 Tb1 2.808(6) 2_577 ?
C6 C8 1.391(7) . ?
C6 H6 0.9500 . ?
C7 C8 1.395(7) . ?
C7 H7 0.9500 . ?
C8 C9 1.503(6) . ?
C9 C10 1.389(8) . ?
C9 C15 1.418(7) 2_676 ?
C10 C11 1.443(8) . ?
C10 C15 1.463(7) . ?
C11 C12 1.340(9) . ?
C11 H11 0.9500 . ?
C12 C13 1.420(8) . ?
C12 H12 0.9500 . ?
C13 C14 1.376(8) . ?
C13 H13 0.9500 . ?
C14 C15 1.391(8) . ?
C14 H14 0.9500 . ?
C15 C9 1.418(7) 2_676 ?
C16 O6 1.244(8) . ?
C16 O5 1.247(8) . ?
C16 C17 1.499(9) . ?
C17 C19 1.385(9) 2_668 ?
C17 C18 1.423(9) . ?
C18 C19 1.390(9) . ?
C18 H18 0.9500 . ?
C19 C17 1.385(9) 2_668 ?
C19 H19 0.9500 . ?
C20 O7 1.232(11) . ?
C20 N1 1.294(13) . ?
C20 C21 1.473(16) . ?
C21 C22 1.478(9) . ?
C21 H21A 0.9900 . ?
C21 H21B 0.9900 . ?
C22 C23 1.410(9) . ?
C22 H22A 0.9900 . ?
C22 H22B 0.9900 . ?
C23 N1 1.394(14) . ?
C23 H23A 0.9900 . ?
C23 H23B 0.9900 . ?
C24 N1 1.440(9) . ?
C24 H24A 0.9800 . ?
C24 H24B 0.9800 . ?
C24 H24C 0.9800 . ?
C25 O8 1.201(9) . ?
C25 N2 1.269(13) . ?
C25 C26 1.470(13) . ?
C26 C27 1.521(14) . ?
C26 H26A 0.9900 . ?
C26 H26B 0.9900 . ?
C27 C28 1.447(9) . ?
C27 H27A 0.9900 . ?
C27 H27B 0.9900 . ?
C28 N2 1.401(13) . ?
C28 H28A 0.9900 . ?
C28 H28B 0.9900 . ?
C29 N2 1.629(15) . ?
C29 H29A 0.9800 . ?
C29 H29B 0.9800 . ?
C29 H29C 0.9800 . ?
O2 Tb1 2.288(4) 2_667 ?
O3 Tb1 2.407(4) 2_577 ?
O4 Tb1 2.469(4) 2_577 ?
